data_4346200
loop_
_publ_author_name
'Zhao, Pei'
'Lei, Hao'
'Ni, Chengbao'
'Guo, Jing-Dong'
'Kamali, Saeed'
'Fettinger, James C.'
'Grandjean, Fernande'
'Long, Gary J.'
'Nagase, Shigeru'
'Power, Philip P.'

_publ_section_title
;
 Quasi-three-coordinate iron and cobalt terphenoxide complexes
 {Ar(iPr8)OM(\m-O)}2 (Ar(iPr8) = C6H-2,6-(C6H2-2,4,6-(i)Pr3)2-3,5-(i)Pr2;
 M = Fe or Co) with M(III)2(\m-O)2 core structures and the peroxide dimer
 of 2-oxepinoxy relevant to benzene oxidation.
;
_journal_issue 18
_journal_name_full 'Inorganic chemistry'
_journal_page_first 8914
_journal_page_last 8922
_journal_paper_doi 10.1021/acs.inorgchem.5b00930
_journal_volume 54
_journal_year 2015
_chemical_formula_moiety 'C84 H122 Fe2 O4, 2.5 (C6 H14)'
_chemical_formula_sum 'C99 H157 Fe2 O4'
_chemical_formula_weight 1522.95
_space_group_IT_number 14
_space_group_name_Hall '-P 2yn'
_space_group_name_H-M_alt 'P 1 21/n 1'
_symmetry_cell_setting monoclinic
_symmetry_space_group_name_Hall '-P 2yn'
_symmetry_space_group_name_H-M 'P 1 21/n 1'
_atom_sites_solution_hydrogens geom
_atom_sites_solution_primary direct
_atom_sites_solution_secondary difmap
_audit_creation_method SHELXL-97
_cell_angle_alpha 90.00
_cell_angle_beta 104.9930(10)
_cell_angle_gamma 90.00
_cell_formula_units_Z 4
_cell_length_a 18.7190(17)
_cell_length_b 19.0419(17)
_cell_length_c 27.187(2)
_cell_measurement_reflns_used 8237
_cell_measurement_temperature 90(2)
_cell_measurement_theta_max 23.65
_cell_measurement_theta_min 2.84
_cell_volume 9360.8(14)
_computing_cell_refinement 'Bruker SMART'
_computing_data_collection 'Bruker SMART'
_computing_data_reduction 'Bruker SAINT'
_computing_molecular_graphics 'Bruker SHELXTL'
_computing_publication_material 'Bruker SHELXTL'
_computing_structure_refinement 'SHELXL-97 (Sheldrick, 2008)'
_computing_structure_solution 'SHELXS-97 (Sheldrick, 2008)'
_diffrn_ambient_temperature 90(2)
_diffrn_measured_fraction_theta_full 0.999
_diffrn_measured_fraction_theta_max 0.999
_diffrn_measurement_device_type 'CCD area detector'
_diffrn_measurement_method 'phi and omega scans'
_diffrn_radiation_monochromator graphite
_diffrn_radiation_source 'fine-focus sealed tube'
_diffrn_radiation_type MoK\a
_diffrn_radiation_wavelength 0.71073
_diffrn_reflns_av_R_equivalents 0.1375
_diffrn_reflns_av_sigmaI/netI 0.1076
_diffrn_reflns_limit_h_max 22
_diffrn_reflns_limit_h_min -22
_diffrn_reflns_limit_k_max 22
_diffrn_reflns_limit_k_min -22
_diffrn_reflns_limit_l_max 32
_diffrn_reflns_limit_l_min -32
_diffrn_reflns_number 84817
_diffrn_reflns_theta_full 25.25
_diffrn_reflns_theta_max 25.25
_diffrn_reflns_theta_min 2.61
_exptl_absorpt_coefficient_mu 0.357
_exptl_absorpt_correction_T_max 0.9720
_exptl_absorpt_correction_T_min 0.9551
_exptl_absorpt_correction_type multi-scan
_exptl_absorpt_process_details 'SADABS 2008/3 (Sheldrick, 2008)'
_exptl_crystal_colour red
_exptl_crystal_density_diffrn 1.081
_exptl_crystal_density_method 'not measured'
_exptl_crystal_description Plate
_exptl_crystal_F_000 3340
_exptl_crystal_size_max 0.13
_exptl_crystal_size_mid 0.11
_exptl_crystal_size_min 0.08
_platon_squeeze_details
;
;
_refine_diff_density_max 0.857
_refine_diff_density_min -0.625
_refine_diff_density_rms 0.071
_refine_ls_extinction_method none
_refine_ls_goodness_of_fit_ref 0.940
_refine_ls_hydrogen_treatment constr
_refine_ls_matrix_type full
_refine_ls_number_parameters 1040
_refine_ls_number_reflns 16931
_refine_ls_number_restraints 15
_refine_ls_restrained_S_all 0.948
_refine_ls_R_factor_all 0.1525
_refine_ls_R_factor_gt 0.0596
_refine_ls_shift/su_max 0.004
_refine_ls_shift/su_mean 0.000
_refine_ls_structure_factor_coef Fsqd
_refine_ls_weighting_details 'calc w=1/[\s^2^(Fo^2^)+(0.0869P)^2^+0.0000P] where P=(Fo^2^+2Fc^2^)/3'
_refine_ls_weighting_scheme calc
_refine_ls_wR_factor_gt 0.1411
_refine_ls_wR_factor_ref 0.1662
_reflns_number_gt 8589
_reflns_number_total 16931
_reflns_threshold_expression >2sigma(I)
_cod_data_source_file ic5b00930_si_002.cif
_cod_data_source_block p21n
_cod_depositor_comments
;
The following automatic conversions were performed:

data item '_symmetry_cell_setting' value 'Monoclinic' was changed to
'monoclinic' in accordance with the
/home/saulius/struct/COD-crude-data/automatic-downloads/DataCite-retrospective/ACS/depositions/lib/dictionaries/cif_core.dic
dictionary named 'cif_core.dic' version 2.4.2 last updated on
2011-04-26.

Automatic conversion script
Id: cif_fix_values 6909 2019-04-08 15:41:33Z antanas 
;
_cod_original_cell_volume 9360.8(15)
_cod_original_sg_symbol_Hall '-p 2yn'
_cod_original_sg_symbol_H-M 'P 21/n'
_cod_database_code 4346200

loop_
_symmetry_equiv_pos_as_xyz
'x, y, z'
'-x+1/2, y+1/2, -z+1/2'
'-x, -y, -z'
'x-1/2, -y-1/2, z-1/2'

loop_
_atom_site_label
_atom_site_type_symbol
_atom_site_fract_x
_atom_site_fract_y
_atom_site_fract_z
_atom_site_U_iso_or_equiv
_atom_site_adp_type
_atom_site_occupancy
_atom_site_symmetry_multiplicity
_atom_site_calc_flag
_atom_site_refinement_flags
_atom_site_disorder_assembly
_atom_site_disorder_group
Fe1 Fe 0.87641(3) 0.76296(3) 0.199318(18) 0.02463(15) Uani 1 1 d . . .
Fe2 Fe 0.78198(3) 0.76642(3) 0.248694(18) 0.02453(15) Uani 1 1 d . . .
O1 O 0.97903(13) 0.76560(13) 0.21116(8) 0.0268(6) Uani 1 1 d . . .
O2 O 0.67920(12) 0.75443(12) 0.23323(8) 0.0257(6) Uani 1 1 d . . .
O3 O 0.82130(13) 0.83370(13) 0.21542(9) 0.0282(6) Uani 1 1 d . . .
O4 O 0.83877(13) 0.69636(13) 0.23381(8) 0.0272(6) Uani 1 1 d . . .
C1 C 1.01836(19) 0.75899(18) 0.17672(13) 0.0221(8) Uani 1 1 d . . .
C2 C 1.09449(19) 0.74839(17) 0.19193(13) 0.0225(8) Uani 1 1 d . . .
C3 C 1.13402(19) 0.73837(19) 0.15536(13) 0.0233(8) Uani 1 1 d . . .
C4 C 1.09686(19) 0.74179(19) 0.10448(13) 0.0270(9) Uani 1 1 d . . .
H4A H 1.1241 0.7356 0.0798 0.032 Uiso 1 1 calc R . .
C5 C 1.02100(19) 0.75402(18) 0.08792(13) 0.0239(9) Uani 1 1 d . . .
C6 C 0.98072(18) 0.76133(19) 0.12362(13) 0.0222(8) Uani 1 1 d . . .
C7 C 1.13138(18) 0.74492(18) 0.24807(13) 0.0217(8) Uani 1 1 d . . .
C8 C 1.17119(18) 0.80324(19) 0.27308(13) 0.0226(8) Uani 1 1 d . . .
C9 C 1.20718(19) 0.7978(2) 0.32453(13) 0.0274(9) Uani 1 1 d . . .
H9A H 1.2345 0.8369 0.3413 0.033 Uiso 1 1 calc R . .
C10 C 1.20430(19) 0.7373(2) 0.35196(13) 0.0256(8) Uani 1 1 d . . .
C11 C 1.1641(2) 0.6811(2) 0.32695(13) 0.0298(9) Uani 1 1 d . . .
H11A H 1.1613 0.6394 0.3455 0.036 Uiso 1 1 calc R . .
C12 C 1.12741(19) 0.68357(19) 0.27538(13) 0.0249(9) Uani 1 1 d . . .
C13 C 0.89865(18) 0.77042(19) 0.11187(12) 0.0217(8) Uani 1 1 d . . .
C14 C 0.85359(19) 0.71022(19) 0.11418(12) 0.0234(8) Uani 1 1 d . . .
C15 C 0.7781(2) 0.7210(2) 0.10784(13) 0.0266(9) Uani 1 1 d . . .
H15A H 0.7484 0.6819 0.1116 0.032 Uiso 1 1 calc R . .
C16 C 0.74399(19) 0.7858(2) 0.09636(13) 0.0243(9) Uani 1 1 d . . .
C17 C 0.78846(19) 0.8420(2) 0.09244(13) 0.0262(9) Uani 1 1 d . . .
H17A H 0.7660 0.8866 0.0836 0.031 Uiso 1 1 calc R . .
C18 C 0.86520(19) 0.8364(2) 0.10083(13) 0.0258(9) Uani 1 1 d . . .
C19 C 1.21649(19) 0.7220(2) 0.17017(14) 0.0307(10) Uani 1 1 d . . .
H19A H 1.2332 0.7207 0.2082 0.037 Uiso 1 1 calc R . .
C20 C 1.2324(2) 0.6498(2) 0.15039(15) 0.0407(11) Uani 1 1 d . . .
H20A H 1.2019 0.6141 0.1612 0.061 Uiso 1 1 calc R . .
H20B H 1.2848 0.6382 0.1642 0.061 Uiso 1 1 calc R . .
H20C H 1.2208 0.6508 0.1131 0.061 Uiso 1 1 calc R . .
C21 C 1.2616(2) 0.7780(2) 0.15184(16) 0.0426(11) Uani 1 1 d . . .
H21A H 1.2548 0.8233 0.1671 0.064 Uiso 1 1 calc R . .
H21B H 1.2450 0.7817 0.1147 0.064 Uiso 1 1 calc R . .
H21C H 1.3141 0.7651 0.1619 0.064 Uiso 1 1 calc R . .
C22 C 0.9844(2) 0.7586(2) 0.03094(13) 0.0325(10) Uani 1 1 d . . .
H22A H 0.9299 0.7643 0.0264 0.039 Uiso 1 1 calc R . .
C23 C 0.9967(2) 0.6922(2) 0.00232(14) 0.0418(11) Uani 1 1 d . . .
H23A H 0.9796 0.6511 0.0177 0.063 Uiso 1 1 calc R . .
H23B H 1.0495 0.6872 0.0044 0.063 Uiso 1 1 calc R . .
H23C H 0.9689 0.6959 -0.0335 0.063 Uiso 1 1 calc R . .
C24 C 1.0125(2) 0.8233(2) 0.00828(14) 0.0392(11) Uani 1 1 d . . .
H24A H 1.0009 0.8657 0.0251 0.059 Uiso 1 1 calc R . .
H24B H 0.9885 0.8259 -0.0283 0.059 Uiso 1 1 calc R . .
H24C H 1.0662 0.8198 0.0135 0.059 Uiso 1 1 calc R . .
C25 C 1.1717(2) 0.87188(19) 0.24472(14) 0.0286(9) Uani 1 1 d . . .
H25A H 1.1653 0.8600 0.2080 0.034 Uiso 1 1 calc R . .
C26 C 1.1046(2) 0.9167(2) 0.24818(16) 0.0437(11) Uani 1 1 d . . .
H26A H 1.0593 0.8889 0.2368 0.066 Uiso 1 1 calc R . .
H26B H 1.1014 0.9583 0.2264 0.066 Uiso 1 1 calc R . .
H26C H 1.1104 0.9316 0.2835 0.066 Uiso 1 1 calc R . .
C27 C 1.2426(2) 0.9133(2) 0.26203(16) 0.0435(11) Uani 1 1 d . . .
H27A H 1.2848 0.8829 0.2617 0.065 Uiso 1 1 calc R . .
H27B H 1.2475 0.9308 0.2966 0.065 Uiso 1 1 calc R . .
H27C H 1.2416 0.9530 0.2389 0.065 Uiso 1 1 calc R . .
C28 C 1.2466(2) 0.7286(2) 0.40746(13) 0.0323(10) Uani 1 1 d . . .
H28A H 1.2207 0.6917 0.4225 0.039 Uiso 1 1 calc R . .
C29 C 1.2498(2) 0.7944(2) 0.43947(15) 0.0474(12) Uani 1 1 d . . .
H29A H 1.1996 0.8125 0.4355 0.071 Uiso 1 1 calc R . .
H29B H 1.2799 0.8300 0.4282 0.071 Uiso 1 1 calc R . .
H29C H 1.2720 0.7831 0.4753 0.071 Uiso 1 1 calc R . .
C30 C 1.3247(2) 0.7017(3) 0.41075(15) 0.0488(12) Uani 1 1 d . . .
H30A H 1.3220 0.6611 0.3882 0.073 Uiso 1 1 calc R . .
H30B H 1.3485 0.6877 0.4459 0.073 Uiso 1 1 calc R . .
H30C H 1.3538 0.7390 0.4003 0.073 Uiso 1 1 calc R . .
C31 C 1.0866(2) 0.61867(19) 0.24940(14) 0.0297(9) Uani 1 1 d . . .
H31A H 1.0648 0.6306 0.2128 0.036 Uiso 1 1 calc R . .
C32 C 1.1409(2) 0.5584(2) 0.25143(15) 0.0355(10) Uani 1 1 d . . .
H32A H 1.1828 0.5747 0.2391 0.053 Uiso 1 1 calc R . .
H32B H 1.1160 0.5198 0.2299 0.053 Uiso 1 1 calc R . .
H32C H 1.1588 0.5419 0.2866 0.053 Uiso 1 1 calc R . .
C33 C 1.0236(2) 0.5974(2) 0.27195(15) 0.0361(10) Uani 1 1 d . . .
H33A H 0.9886 0.6364 0.2687 0.054 Uiso 1 1 calc R . .
H33B H 1.0434 0.5857 0.3080 0.054 Uiso 1 1 calc R . .
H33C H 0.9982 0.5564 0.2537 0.054 Uiso 1 1 calc R . .
C34 C 0.8837(2) 0.63623(19) 0.11732(14) 0.0291(9) Uani 1 1 d . . .
H34A H 0.9388 0.6387 0.1294 0.035 Uiso 1 1 calc R . .
C35 C 0.8563(2) 0.5860(2) 0.15164(15) 0.0393(11) Uani 1 1 d . . .
H35A H 0.8701 0.6037 0.1867 0.059 Uiso 1 1 calc R . .
H35B H 0.8786 0.5397 0.1505 0.059 Uiso 1 1 calc R . .
H35C H 0.8023 0.5820 0.1399 0.059 Uiso 1 1 calc R . .
C36 C 0.8631(2) 0.6056(2) 0.06299(15) 0.0447(12) Uani 1 1 d . . .
H36A H 0.8786 0.6382 0.0398 0.067 Uiso 1 1 calc R . .
H36B H 0.8094 0.5987 0.0517 0.067 Uiso 1 1 calc R . .
H36C H 0.8881 0.5604 0.0629 0.067 Uiso 1 1 calc R . .
C37 C 0.66099(19) 0.7916(2) 0.08848(13) 0.0275(9) Uani 1 1 d . . .
H37A H 0.6475 0.7658 0.1168 0.033 Uiso 1 1 calc R . .
C38 C 0.6228(2) 0.7555(3) 0.03871(16) 0.0532(14) Uani 1 1 d . . .
H38A H 0.5691 0.7597 0.0328 0.080 Uiso 1 1 calc R . .
H38B H 0.6366 0.7057 0.0406 0.080 Uiso 1 1 calc R . .
H38C H 0.6382 0.7777 0.0106 0.080 Uiso 1 1 calc R . .
C39 C 0.6336(2) 0.8659(2) 0.0885(2) 0.0570(14) Uani 1 1 d . . .
H39A H 0.6562 0.8878 0.1215 0.086 Uiso 1 1 calc R . .
H39B H 0.5797 0.8657 0.0826 0.086 Uiso 1 1 calc R . .
H39C H 0.6471 0.8926 0.0614 0.086 Uiso 1 1 calc R . .
C40 C 0.9105(2) 0.9020(2) 0.10037(14) 0.0306(9) Uani 1 1 d . . .
H40A H 0.9626 0.8871 0.1029 0.037 Uiso 1 1 calc R . .
C41 C 0.9111(2) 0.9481(2) 0.14665(15) 0.0397(11) Uani 1 1 d . . .
H41A H 0.9317 0.9215 0.1779 0.060 Uiso 1 1 calc R . .
H41B H 0.8605 0.9626 0.1455 0.060 Uiso 1 1 calc R . .
H41C H 0.9416 0.9898 0.1461 0.060 Uiso 1 1 calc R . .
C42 C 0.8833(2) 0.9441(2) 0.05098(14) 0.0368(10) Uani 1 1 d . . .
H42A H 0.8780 0.9128 0.0217 0.055 Uiso 1 1 calc R . .
H42B H 0.9192 0.9811 0.0496 0.055 Uiso 1 1 calc R . .
H42C H 0.8354 0.9655 0.0501 0.055 Uiso 1 1 calc R . .
C43 C 0.63954(19) 0.73551(19) 0.26602(12) 0.0210(8) Uani 1 1 d . . .
C44 C 0.56283(19) 0.72345(18) 0.24719(12) 0.0217(8) Uani 1 1 d . . .
C45 C 0.52188(19) 0.70494(19) 0.28109(13) 0.0228(8) Uani 1 1 d . . .
C46 C 0.55755(19) 0.69923(19) 0.33326(13) 0.0241(8) Uani 1 1 d . . .
H46A H 0.5290 0.6880 0.3564 0.029 Uiso 1 1 calc R . .
C47 C 0.63266(19) 0.70940(18) 0.35191(13) 0.0226(8) Uani 1 1 d . . .
C48 C 0.67455(18) 0.72633(18) 0.31792(12) 0.0196(8) Uani 1 1 d . . .
C49 C 0.52814(18) 0.72826(19) 0.19116(13) 0.0231(8) Uani 1 1 d . . .
C50 C 0.49258(19) 0.79018(19) 0.16950(13) 0.0240(8) Uani 1 1 d . . .
C51 C 0.45644(19) 0.7912(2) 0.11765(13) 0.0271(9) Uani 1 1 d . . .
H51A H 0.4326 0.8332 0.1032 0.033 Uiso 1 1 calc R . .
C52 C 0.45415(19) 0.7331(2) 0.08646(13) 0.0264(8) Uani 1 1 d . . .
C53 C 0.4915(2) 0.6737(2) 0.10839(14) 0.0304(9) Uani 1 1 d . . .
H53A H 0.4917 0.6338 0.0874 0.036 Uiso 1 1 calc R . .
C54 C 0.5289(2) 0.66935(19) 0.15978(13) 0.0280(9) Uani 1 1 d . . .
C55 C 0.75611(19) 0.7365(2) 0.33365(12) 0.0228(8) Uani 1 1 d . . .
C56 C 0.78626(19) 0.8049(2) 0.33451(12) 0.0240(9) Uani 1 1 d . . .
C57 C 0.86267(19) 0.81255(19) 0.34134(13) 0.0240(9) Uani 1 1 d . . .
H57A H 0.8824 0.8581 0.3395 0.029 Uiso 1 1 calc R . .
C58 C 0.91060(19) 0.75513(19) 0.35078(13) 0.0256(9) Uani 1 1 d . . .
C59 C 0.8795(2) 0.6892(2) 0.35329(13) 0.0275(9) Uani 1 1 d . . .
H59A H 0.9117 0.6499 0.3615 0.033 Uiso 1 1 calc R . .
C60 C 0.80476(19) 0.67796(18) 0.34453(12) 0.0220(8) Uani 1 1 d . . .
C61 C 0.4387(2) 0.6892(2) 0.26346(14) 0.0297(9) Uani 1 1 d . . .
H61A H 0.4230 0.6954 0.2257 0.036 Uiso 1 1 calc R . .
C62 C 0.3942(2) 0.7405(2) 0.28670(16) 0.0426(11) Uani 1 1 d . . .
H62A H 0.4022 0.7884 0.2760 0.064 Uiso 1 1 calc R . .
H62B H 0.4103 0.7373 0.3239 0.064 Uiso 1 1 calc R . .
H62C H 0.3415 0.7288 0.2751 0.064 Uiso 1 1 calc R . .
C63 C 0.4223(2) 0.6137(2) 0.27491(17) 0.0474(12) Uani 1 1 d . . .
H63A H 0.3701 0.6034 0.2594 0.071 Uiso 1 1 calc R . .
H63B H 0.4331 0.6071 0.3119 0.071 Uiso 1 1 calc R . .
H63C H 0.4533 0.5820 0.2609 0.071 Uiso 1 1 calc R . .
C64 C 0.6678(2) 0.7043(2) 0.40878(12) 0.0274(9) Uani 1 1 d . . .
H64A H 0.7225 0.7089 0.4144 0.033 Uiso 1 1 calc R . .
C65 C 0.6524(2) 0.6340(2) 0.43106(14) 0.0357(10) Uani 1 1 d . . .
H65A H 0.6676 0.5957 0.4120 0.054 Uiso 1 1 calc R . .
H65B H 0.5994 0.6300 0.4286 0.054 Uiso 1 1 calc R . .
H65C H 0.6803 0.6313 0.4669 0.054 Uiso 1 1 calc R . .
C66 C 0.6414(2) 0.7648(2) 0.43655(14) 0.0360(10) Uani 1 1 d . . .
H66A H 0.6556 0.8096 0.4240 0.054 Uiso 1 1 calc R . .
H66B H 0.6644 0.7610 0.4732 0.054 Uiso 1 1 calc R . .
H66C H 0.5875 0.7627 0.4303 0.054 Uiso 1 1 calc R . .
C67 C 0.4955(2) 0.8561(2) 0.20204(14) 0.0326(10) Uani 1 1 d . . .
H67A H 0.5033 0.8402 0.2381 0.039 Uiso 1 1 calc R . .
C68 C 0.5605(2) 0.9008(2) 0.2000(2) 0.0688(17) Uani 1 1 d . . .
H68A H 0.6056 0.8723 0.2086 0.103 Uiso 1 1 calc R . .
H68B H 0.5653 0.9394 0.2245 0.103 Uiso 1 1 calc R . .
H68C H 0.5533 0.9200 0.1656 0.103 Uiso 1 1 calc R . .
C69 C 0.4256(2) 0.8993(2) 0.18894(18) 0.0474(12) Uani 1 1 d . . .
H69A H 0.4301 0.9380 0.2133 0.071 Uiso 1 1 calc R . .
H69B H 0.3835 0.8696 0.1905 0.071 Uiso 1 1 calc R . .
H69C H 0.4178 0.9184 0.1545 0.071 Uiso 1 1 calc R . .
C70 C 0.4106(2) 0.7317(2) 0.03093(13) 0.0354(10) Uani 1 1 d . . .
H70A H 0.4381 0.7008 0.0123 0.043 Uiso 1 1 calc R . .
C71 C 0.4012(3) 0.8027(2) 0.00471(15) 0.0517(13) Uani 1 1 d . . .
H71A H 0.4494 0.8260 0.0108 0.078 Uiso 1 1 calc R . .
H71B H 0.3676 0.8318 0.0184 0.078 Uiso 1 1 calc R . .
H71C H 0.3805 0.7962 -0.0320 0.078 Uiso 1 1 calc R . .
C72 C 0.3356(2) 0.6978(3) 0.02693(16) 0.0595(14) Uani 1 1 d . . .
H72A H 0.3427 0.6514 0.0431 0.089 Uiso 1 1 calc R . .
H72B H 0.3090 0.6927 -0.0090 0.089 Uiso 1 1 calc R . .
H72C H 0.3067 0.7274 0.0442 0.089 Uiso 1 1 calc R . .
C73 C 0.5712(2) 0.6033(2) 0.17946(14) 0.0331(10) Uani 1 1 d . . .
H73A H 0.5874 0.6071 0.2174 0.040 Uiso 1 1 calc R . .
C74 C 0.5247(3) 0.5371(2) 0.16690(17) 0.0513(13) Uani 1 1 d . . .
H74A H 0.4802 0.5420 0.1793 0.077 Uiso 1 1 calc R . .
H74B H 0.5535 0.4967 0.1834 0.077 Uiso 1 1 calc R . .
H74C H 0.5104 0.5301 0.1299 0.077 Uiso 1 1 calc R . .
C75 C 0.6404(2) 0.5977(2) 0.16057(16) 0.0424(11) Uani 1 1 d . . .
H75A H 0.6733 0.6372 0.1738 0.064 Uiso 1 1 calc R . .
H75B H 0.6268 0.5987 0.1233 0.064 Uiso 1 1 calc R . .
H75C H 0.6659 0.5535 0.1725 0.064 Uiso 1 1 calc R . .
C76 C 0.7386(2) 0.87001(19) 0.33306(13) 0.0259(9) Uani 1 1 d . . .
H76A H 0.6860 0.8546 0.3268 0.031 Uiso 1 1 calc R . .
C77 C 0.7434(2) 0.92334(19) 0.29173(13) 0.0310(9) Uani 1 1 d . . .
H77A H 0.7239 0.9022 0.2581 0.047 Uiso 1 1 calc R . .
H77B H 0.7951 0.9369 0.2958 0.047 Uiso 1 1 calc R . .
H77C H 0.7142 0.9650 0.2949 0.047 Uiso 1 1 calc R . .
C78 C 0.7612(2) 0.9059(2) 0.38548(13) 0.0351(10) Uani 1 1 d . . .
H78A H 0.7606 0.8714 0.4121 0.053 Uiso 1 1 calc R . .
H78B H 0.7263 0.9438 0.3867 0.053 Uiso 1 1 calc R . .
H78C H 0.8111 0.9254 0.3910 0.053 Uiso 1 1 calc R . .
C79 C 0.9926(2) 0.7622(2) 0.35692(15) 0.0335(9) Uani 1 1 d . . .
H79A H 1.0060 0.7266 0.3337 0.040 Uiso 1 1 calc R . .
C80 C 1.0342(2) 0.7423(3) 0.41001(15) 0.0505(13) Uani 1 1 d . . .
H80A H 1.0874 0.7475 0.4137 0.076 Uiso 1 1 calc R . .
H80B H 1.0232 0.6934 0.4166 0.076 Uiso 1 1 calc R . .
H80C H 1.0191 0.7731 0.4345 0.076 Uiso 1 1 calc R . .
C81 C 1.0169(2) 0.8324(2) 0.34160(15) 0.0406(11) Uani 1 1 d . . .
H81A H 0.9878 0.8442 0.3072 0.061 Uiso 1 1 calc R . .
H81B H 1.0695 0.8303 0.3422 0.061 Uiso 1 1 calc R . .
H81C H 1.0094 0.8685 0.3655 0.061 Uiso 1 1 calc R . .
C82 C 0.7755(2) 0.60383(19) 0.34425(13) 0.0265(9) Uani 1 1 d . . .
H82A H 0.7217 0.6070 0.3431 0.032 Uiso 1 1 calc R . .
C83 C 0.7821(3) 0.5637(2) 0.29656(15) 0.0476(12) Uani 1 1 d . . .
H83A H 0.7563 0.5898 0.2660 0.071 Uiso 1 1 calc R . .
H83B H 0.7598 0.5171 0.2961 0.071 Uiso 1 1 calc R . .
H83C H 0.8344 0.5587 0.2971 0.071 Uiso 1 1 calc R . .
C84 C 0.8137(2) 0.5631(2) 0.39213(15) 0.0414(11) Uani 1 1 d . . .
H84A H 0.8116 0.5903 0.4223 0.062 Uiso 1 1 calc R . .
H84B H 0.8655 0.5548 0.3924 0.062 Uiso 1 1 calc R . .
H84C H 0.7887 0.5180 0.3925 0.062 Uiso 1 1 calc R . .
C85 C 0.4304(3) 1.0115(3) 0.03858(19) 0.0708(16) Uani 1 1 d . . .
H85A H 0.4675 1.0489 0.0430 0.106 Uiso 1 1 calc R . .
H85B H 0.4108 1.0015 0.0022 0.106 Uiso 1 1 calc R . .
H85C H 0.4533 0.9690 0.0561 0.106 Uiso 1 1 calc R . .
C86 C 0.3683(3) 1.0347(3) 0.0607(2) 0.0677(16) Uani 1 1 d . . .
H86A H 0.3891 1.0449 0.0973 0.081 Uiso 1 1 calc R . .
H86B H 0.3479 1.0792 0.0439 0.081 Uiso 1 1 calc R . .
C87 C 0.3065(3) 0.9837(2) 0.05553(17) 0.0536(13) Uani 1 1 d . . .
H87A H 0.3271 0.9384 0.0706 0.064 Uiso 1 1 calc R . .
H87B H 0.2835 0.9756 0.0189 0.064 Uiso 1 1 calc R . .
C88 C 0.2473(3) 1.0065(3) 0.08043(16) 0.0557(14) Uani 1 1 d . . .
H88A H 0.2708 1.0152 0.1170 0.067 Uiso 1 1 calc R . .
H88B H 0.2269 1.0518 0.0652 0.067 Uiso 1 1 calc R . .
C89 C 0.1844(3) 0.9563(3) 0.07653(19) 0.0678(16) Uani 1 1 d . . .
H89A H 0.2049 0.9102 0.0899 0.081 Uiso 1 1 calc R . .
H89B H 0.1588 0.9500 0.0401 0.081 Uiso 1 1 calc R . .
C90 C 0.1276(3) 0.9786(4) 0.1047(2) 0.093(2) Uani 1 1 d . . .
H90A H 0.0906 0.9414 0.1019 0.139 Uiso 1 1 calc R . .
H90B H 0.1032 1.0219 0.0895 0.139 Uiso 1 1 calc R . .
H90C H 0.1524 0.9867 0.1406 0.139 Uiso 1 1 calc R . .
C91 C 0.6574(4) 0.5469(5) 1.0016(4) 0.174(4) Uani 1 1 d DU . .
H91A H 0.6738 0.5009 1.0165 0.262 Uiso 1 1 calc R . .
H91B H 0.6771 0.5838 1.0265 0.262 Uiso 1 1 calc R . .
H91C H 0.6755 0.5540 0.9712 0.262 Uiso 1 1 calc R . .
C92 C 0.5806(4) 0.5495(5) 0.9882(3) 0.149(3) Uani 1 1 d DU . .
H92A H 0.5645 0.5480 0.9505 0.178 Uiso 1 1 calc R . .
H92B H 0.5668 0.5965 0.9984 0.178 Uiso 1 1 calc R . .
C93 C 0.5364(4) 0.4995(4) 1.0063(3) 0.135(3) Uani 1 1 d DU . .
H93A H 0.5510 0.4526 0.9965 0.162 Uiso 1 1 calc R . .
H93B H 0.5523 0.5016 1.0439 0.162 Uiso 1 1 calc R . .
C94A C 0.3166(10) 1.0410(10) 0.4650(5) 0.081(6) Uani 0.551(12) 1 d P A 1
H94A H 0.3188 1.0833 0.4858 0.121 Uiso 0.551(12) 1 calc PR A 1
H94B H 0.3121 0.9995 0.4854 0.121 Uiso 0.551(12) 1 calc PR A 1
H94C H 0.2736 1.0436 0.4355 0.121 Uiso 0.551(12) 1 calc PR A 1
C94B C 0.3263(10) 1.0618(9) 0.4871(5) 0.042(4) Uani 0.449(12) 1 d P A 2
H94D H 0.2792 1.0552 0.4959 0.063 Uiso 0.449(12) 1 calc PR A 2
H94E H 0.3282 1.1092 0.4734 0.063 Uiso 0.449(12) 1 calc PR A 2
H94F H 0.3673 1.0557 0.5176 0.063 Uiso 0.449(12) 1 calc PR A 2
C95A C 0.3857(9) 1.0354(10) 0.4472(5) 0.063(4) Uani 0.551(12) 1 d P A 1
H95A H 0.3908 1.0789 0.4284 0.075 Uiso 0.551(12) 1 calc PR A 1
H95B H 0.4285 1.0331 0.4774 0.075 Uiso 0.551(12) 1 calc PR A 1
C95B C 0.3329(10) 1.0079(7) 0.4471(5) 0.044(4) Uani 0.449(12) 1 d P A 2
H95C H 0.2921 1.0153 0.4161 0.053 Uiso 0.449(12) 1 calc PR A 2
H95D H 0.3271 0.9603 0.4602 0.053 Uiso 0.449(12) 1 calc PR A 2
C96A C 0.3893(9) 0.9740(8) 0.4137(6) 0.059(4) Uani 0.551(12) 1 d P A 1
H96A H 0.3853 0.9304 0.4327 0.071 Uiso 0.551(12) 1 calc PR A 1
H96B H 0.3460 0.9757 0.3838 0.071 Uiso 0.551(12) 1 calc PR A 1
C96B C 0.4072(9) 1.0117(10) 0.4328(6) 0.042(4) Uani 0.449(12) 1 d P A 2
H96C H 0.4122 1.0592 0.4191 0.050 Uiso 0.449(12) 1 calc PR A 2
H96D H 0.4477 1.0058 0.4641 0.050 Uiso 0.449(12) 1 calc PR A 2
C97A C 0.4574(9) 0.9699(9) 0.3954(6) 0.054(5) Uani 0.551(12) 1 d P A 1
H97A H 0.5009 0.9694 0.4253 0.065 Uiso 0.551(12) 1 calc PR A 1
H97B H 0.4607 1.0127 0.3754 0.065 Uiso 0.551(12) 1 calc PR A 1
C97B C 0.4168(10) 0.9575(9) 0.3938(7) 0.040(5) Uani 0.449(12) 1 d P A 2
H97C H 0.4123 0.9100 0.4074 0.048 Uiso 0.449(12) 1 calc PR A 2
H97D H 0.3764 0.9633 0.3624 0.048 Uiso 0.449(12) 1 calc PR A 2
C98A C 0.4611(6) 0.9060(6) 0.3627(4) 0.050(3) Uani 0.551(12) 1 d P A 1
H98A H 0.4176 0.9061 0.3329 0.060 Uiso 0.551(12) 1 calc PR A 1
H98B H 0.4587 0.8630 0.3827 0.060 Uiso 0.551(12) 1 calc PR A 1
C98B C 0.4895(10) 0.9631(11) 0.3807(7) 0.058(5) Uani 0.449(12) 1 d P A 2
H98C H 0.5299 0.9593 0.4123 0.070 Uiso 0.449(12) 1 calc PR A 2
H98D H 0.4931 1.0098 0.3656 0.070 Uiso 0.449(12) 1 calc PR A 2
C99A C 0.5316(8) 0.9039(14) 0.3441(9) 0.053(5) Uani 0.551(12) 1 d P A 1
H99A H 0.5356 0.8580 0.3286 0.079 Uiso 0.551(12) 1 calc PR A 1
H99B H 0.5748 0.9112 0.3729 0.079 Uiso 0.551(12) 1 calc PR A 1
H99C H 0.5296 0.9410 0.3188 0.079 Uiso 0.551(12) 1 calc PR A 1
C99B C 0.4998(9) 0.9073(15) 0.3439(10) 0.052(6) Uani 0.449(12) 1 d P A 2
H99D H 0.5502 0.9100 0.3397 0.078 Uiso 0.449(12) 1 calc PR A 2
H99E H 0.4642 0.9146 0.3109 0.078 Uiso 0.449(12) 1 calc PR A 2
H99F H 0.4918 0.8609 0.3572 0.078 Uiso 0.449(12) 1 calc PR A 2

loop_
_atom_site_aniso_label
_atom_site_aniso_U_11
_atom_site_aniso_U_22
_atom_site_aniso_U_33
_atom_site_aniso_U_23
_atom_site_aniso_U_13
_atom_site_aniso_U_12
Fe1 0.0208(3) 0.0308(3) 0.0195(3) 0.0005(2) 0.0002(2) 0.0012(3)
Fe2 0.0214(3) 0.0305(3) 0.0190(3) 0.0000(2) 0.0004(2) -0.0005(3)
O1 0.0209(13) 0.0393(16) 0.0188(12) 0.0007(12) 0.0025(11) 0.0049(12)
O2 0.0213(13) 0.0340(16) 0.0204(13) 0.0019(11) 0.0027(11) -0.0026(11)
O3 0.0250(14) 0.0324(16) 0.0253(14) 0.0014(11) 0.0028(12) -0.0010(12)
O4 0.0228(14) 0.0356(16) 0.0221(13) 0.0016(11) 0.0040(11) 0.0037(12)
C1 0.0217(19) 0.023(2) 0.0207(18) 0.0037(16) 0.0045(16) 0.0017(16)
C2 0.0214(19) 0.020(2) 0.0243(19) -0.0002(15) 0.0025(16) 0.0007(15)
C3 0.0187(19) 0.024(2) 0.0235(19) 0.0007(16) -0.0013(15) 0.0022(17)
C4 0.022(2) 0.034(2) 0.025(2) 0.0010(17) 0.0066(16) 0.0008(17)
C5 0.0221(19) 0.029(2) 0.0185(18) -0.0004(15) 0.0020(16) 0.0012(16)
C6 0.0183(18) 0.021(2) 0.0218(19) 0.0028(16) -0.0039(15) 0.0015(16)
C7 0.0162(18) 0.026(2) 0.0213(18) -0.0005(15) 0.0010(15) 0.0007(16)
C8 0.0149(18) 0.025(2) 0.0238(19) -0.0017(16) -0.0023(15) -0.0023(16)
C9 0.021(2) 0.030(2) 0.027(2) -0.0054(18) -0.0004(17) -0.0036(17)
C10 0.0172(19) 0.034(2) 0.0225(19) 0.0033(18) -0.0014(15) 0.0006(18)
C11 0.028(2) 0.031(2) 0.024(2) 0.0048(17) -0.0033(17) 0.0022(18)
C12 0.018(2) 0.030(2) 0.0225(19) 0.0012(16) -0.0005(16) 0.0041(17)
C13 0.0183(18) 0.030(2) 0.0147(17) 0.0018(16) -0.0001(14) 0.0016(17)
C14 0.020(2) 0.030(2) 0.0158(18) -0.0049(15) -0.0034(15) -0.0003(17)
C15 0.026(2) 0.031(2) 0.0207(19) 0.0032(16) 0.0015(16) -0.0024(17)
C16 0.022(2) 0.032(2) 0.0168(18) 0.0005(16) 0.0011(16) 0.0020(17)
C17 0.027(2) 0.027(2) 0.0209(19) 0.0035(16) -0.0013(17) 0.0065(18)
C18 0.023(2) 0.032(2) 0.0190(19) -0.0008(16) -0.0005(16) 0.0014(18)
C19 0.023(2) 0.043(3) 0.022(2) 0.0013(17) -0.0026(17) 0.0044(18)
C20 0.031(2) 0.046(3) 0.041(2) -0.005(2) 0.001(2) 0.008(2)
C21 0.025(2) 0.051(3) 0.049(3) -0.006(2) 0.004(2) 0.002(2)
C22 0.022(2) 0.056(3) 0.0169(19) -0.0003(18) -0.0011(16) -0.0008(19)
C23 0.037(2) 0.061(3) 0.025(2) -0.009(2) 0.0028(19) -0.002(2)
C24 0.032(2) 0.057(3) 0.025(2) 0.008(2) 0.0017(19) 0.005(2)
C25 0.031(2) 0.024(2) 0.026(2) -0.0029(16) -0.0022(18) -0.0061(18)
C26 0.053(3) 0.030(3) 0.047(3) 0.009(2) 0.013(2) 0.008(2)
C27 0.043(3) 0.039(3) 0.042(3) 0.003(2) 0.000(2) -0.013(2)
C28 0.025(2) 0.046(3) 0.0201(19) 0.0025(18) -0.0053(16) -0.002(2)
C29 0.052(3) 0.062(3) 0.022(2) -0.007(2) 0.000(2) -0.013(2)
C30 0.040(3) 0.068(3) 0.027(2) 0.005(2) -0.012(2) 0.007(2)
C31 0.032(2) 0.024(2) 0.027(2) -0.0025(17) -0.0031(18) -0.0019(18)
C32 0.036(2) 0.029(2) 0.037(2) 0.0007(19) 0.002(2) -0.0010(19)
C33 0.032(2) 0.027(2) 0.042(2) 0.0006(19) -0.005(2) -0.0050(19)
C34 0.024(2) 0.027(2) 0.030(2) 0.0000(17) -0.0038(17) -0.0003(17)
C35 0.053(3) 0.026(2) 0.037(2) -0.0003(18) 0.007(2) 0.003(2)
C36 0.060(3) 0.040(3) 0.032(2) -0.005(2) 0.008(2) 0.008(2)
C37 0.023(2) 0.033(2) 0.024(2) 0.0019(17) 0.0016(17) -0.0008(18)
C38 0.022(2) 0.093(4) 0.037(2) -0.017(2) -0.0050(19) -0.001(2)
C39 0.026(2) 0.048(3) 0.095(4) 0.007(3) 0.011(3) 0.004(2)
C40 0.026(2) 0.028(2) 0.033(2) 0.0024(18) -0.0003(18) 0.0006(18)
C41 0.038(3) 0.033(3) 0.041(2) 0.001(2) -0.001(2) -0.008(2)
C42 0.041(3) 0.031(2) 0.037(2) 0.0041(19) 0.006(2) -0.001(2)
C43 0.0235(19) 0.0206(19) 0.0176(18) -0.0025(16) 0.0032(15) -0.0009(17)
C44 0.0215(19) 0.022(2) 0.0195(18) -0.0009(15) 0.0006(15) -0.0017(16)
C45 0.022(2) 0.021(2) 0.0207(19) -0.0027(15) -0.0021(16) -0.0009(16)
C46 0.024(2) 0.029(2) 0.0204(19) 0.0030(16) 0.0075(16) -0.0027(17)
C47 0.023(2) 0.021(2) 0.0215(19) 0.0023(15) 0.0015(16) -0.0001(16)
C48 0.0189(18) 0.017(2) 0.0211(18) 0.0002(15) 0.0013(15) -0.0006(15)
C49 0.0183(19) 0.027(2) 0.0204(18) -0.0019(16) -0.0021(15) -0.0016(17)
C50 0.0185(19) 0.027(2) 0.024(2) -0.0027(16) 0.0010(16) -0.0017(16)
C51 0.024(2) 0.031(2) 0.023(2) 0.0034(17) -0.0006(17) 0.0033(17)
C52 0.0209(19) 0.036(2) 0.0191(18) -0.0026(18) -0.0013(16) -0.0004(18)
C53 0.029(2) 0.032(2) 0.025(2) -0.0044(17) -0.0016(17) 0.0007(18)
C54 0.032(2) 0.025(2) 0.022(2) -0.0007(16) -0.0018(17) -0.0009(18)
C55 0.024(2) 0.029(2) 0.0133(17) -0.0015(16) 0.0018(15) -0.0044(18)
C56 0.024(2) 0.028(2) 0.0172(18) 0.0001(16) 0.0012(16) -0.0003(17)
C57 0.021(2) 0.025(2) 0.0235(19) -0.0004(16) 0.0014(16) -0.0040(17)
C58 0.022(2) 0.032(2) 0.0183(18) -0.0003(16) -0.0015(15) -0.0011(17)
C59 0.028(2) 0.031(2) 0.0193(19) 0.0013(16) -0.0013(17) 0.0076(18)
C60 0.026(2) 0.022(2) 0.0147(18) -0.0010(15) -0.0003(16) 0.0019(17)
C61 0.025(2) 0.036(3) 0.024(2) 0.0016(17) -0.0007(17) -0.0052(18)
C62 0.021(2) 0.062(3) 0.041(2) -0.008(2) 0.0015(19) -0.002(2)
C63 0.034(2) 0.050(3) 0.051(3) 0.008(2) -0.002(2) -0.016(2)
C64 0.021(2) 0.040(2) 0.0175(19) 0.0038(17) -0.0024(16) -0.0002(18)
C65 0.037(2) 0.045(3) 0.023(2) 0.0073(18) 0.0046(19) 0.000(2)
C66 0.031(2) 0.050(3) 0.024(2) -0.0048(19) 0.0008(18) -0.005(2)
C67 0.040(2) 0.030(2) 0.023(2) 0.0014(17) -0.0019(18) 0.0025(19)
C68 0.034(3) 0.046(3) 0.119(5) -0.039(3) 0.006(3) -0.006(2)
C69 0.033(2) 0.037(3) 0.070(3) -0.021(2) 0.010(2) -0.001(2)
C70 0.030(2) 0.050(3) 0.021(2) -0.0030(19) -0.0033(17) 0.008(2)
C71 0.059(3) 0.065(3) 0.020(2) 0.005(2) -0.010(2) 0.012(3)
C72 0.045(3) 0.092(4) 0.031(3) -0.013(3) -0.009(2) -0.015(3)
C73 0.041(2) 0.027(2) 0.024(2) -0.0015(17) -0.0047(19) 0.0047(19)
C74 0.062(3) 0.034(3) 0.047(3) -0.001(2) -0.005(2) 0.000(2)
C75 0.044(3) 0.036(3) 0.041(3) 0.001(2) -0.001(2) 0.014(2)
C76 0.021(2) 0.026(2) 0.026(2) -0.0006(16) -0.0026(16) -0.0024(17)
C77 0.038(2) 0.026(2) 0.023(2) 0.0006(17) -0.0021(18) 0.0031(18)
C78 0.048(3) 0.031(2) 0.024(2) 0.0013(17) 0.0057(19) 0.009(2)
C79 0.022(2) 0.039(2) 0.037(2) 0.003(2) 0.0031(18) 0.0032(19)
C80 0.027(2) 0.080(4) 0.035(2) 0.015(2) -0.008(2) -0.010(2)
C81 0.026(2) 0.055(3) 0.037(2) 0.004(2) 0.0008(19) -0.010(2)
C82 0.028(2) 0.026(2) 0.022(2) 0.0008(16) 0.0001(17) 0.0051(17)
C83 0.071(3) 0.031(3) 0.039(3) -0.010(2) 0.012(2) -0.007(2)
C84 0.037(2) 0.034(3) 0.046(3) 0.009(2) -0.004(2) -0.004(2)
C85 0.072(4) 0.084(4) 0.051(3) -0.002(3) 0.006(3) 0.019(3)
C86 0.072(4) 0.067(4) 0.057(3) -0.011(3) 0.004(3) 0.012(3)
C87 0.060(3) 0.046(3) 0.042(3) 0.000(2) -0.011(2) 0.018(3)
C88 0.077(4) 0.051(3) 0.031(3) -0.009(2) -0.001(2) 0.003(3)
C89 0.086(4) 0.060(4) 0.048(3) 0.004(3) 0.000(3) -0.012(3)
C90 0.104(5) 0.122(6) 0.055(4) -0.019(4) 0.025(4) -0.048(4)
C91 0.124(7) 0.149(8) 0.256(11) -0.036(8) 0.060(8) 0.032(6)
C92 0.152(7) 0.171(7) 0.129(6) -0.024(5) 0.048(6) -0.074(6)
C93 0.169(8) 0.135(6) 0.115(5) -0.067(5) 0.063(6) -0.085(6)
C94A 0.102(13) 0.097(19) 0.038(12) 0.028(10) 0.008(10) 0.033(12)
C94B 0.054(8) 0.042(8) 0.025(9) 0.001(7) 0.003(7) 0.006(6)
C95A 0.059(11) 0.080(12) 0.039(8) 0.014(7) -0.006(7) 0.022(9)
C95B 0.064(11) 0.035(8) 0.033(7) -0.003(5) 0.012(7) 0.008(7)
C96A 0.067(11) 0.048(10) 0.047(9) 0.013(8) -0.015(7) -0.009(8)
C96B 0.030(9) 0.042(11) 0.043(10) -0.002(7) -0.008(6) -0.002(7)
C97A 0.055(13) 0.050(9) 0.039(8) 0.011(7) -0.022(8) -0.026(9)
C97B 0.055(14) 0.024(8) 0.031(8) -0.006(6) -0.008(8) -0.008(8)
C98A 0.057(8) 0.054(7) 0.032(6) 0.009(5) -0.003(5) -0.004(6)
C98B 0.052(12) 0.048(9) 0.067(12) -0.016(8) 0.001(7) -0.009(9)
C99A 0.052(11) 0.057(9) 0.041(7) -0.002(6) -0.003(8) -0.007(9)
C99B 0.056(17) 0.055(10) 0.039(9) -0.009(7) 0.001(12) 0.002(14)

loop_
_atom_type_symbol
_atom_type_description
_atom_type_scat_dispersion_real
_atom_type_scat_dispersion_imag
_atom_type_scat_source
C C 0.0033 0.0016 'International Tables Vol C Tables 4.2.6.8 and 6.1.1.4'
H H 0.0000 0.0000 'International Tables Vol C Tables 4.2.6.8 and 6.1.1.4'
O O 0.0106 0.0060 'International Tables Vol C Tables 4.2.6.8 and 6.1.1.4'
Fe Fe 0.3463 0.8444 'International Tables Vol C Tables 4.2.6.8 and 6.1.1.4'

loop_
_geom_angle_atom_site_label_1
_geom_angle_atom_site_label_2
_geom_angle_atom_site_label_3
_geom_angle
_geom_angle_site_symmetry_1
O3 Fe1 O4 94.17(11) .
O3 Fe1 O1 124.19(11) .
O4 Fe1 O1 116.60(11) .
O3 Fe1 C14 123.95(11) .
O4 Fe1 C14 101.77(12) .
O1 Fe1 C14 95.40(11) .
O3 Fe1 Fe2 47.31(8) .
O4 Fe1 Fe2 46.87(8) .
O1 Fe1 Fe2 138.77(7) .
C14 Fe1 Fe2 123.08(9) .
O4 Fe2 O3 94.06(11) .
O4 Fe2 O2 119.13(11) .
O3 Fe2 O2 119.70(10) .
O4 Fe2 C56 124.10(11) .
O3 Fe2 C56 110.27(12) .
O2 Fe2 C56 91.67(11) .
O4 Fe2 Fe1 47.14(8) .
O3 Fe2 Fe1 46.93(8) .
O2 Fe2 Fe1 135.15(7) .
C56 Fe2 Fe1 132.61(9) .
C1 O1 Fe1 127.2(2) .
C43 O2 Fe2 126.4(2) .
Fe1 O3 Fe2 85.76(11) .
Fe2 O4 Fe1 85.99(11) .
O1 C1 C2 120.8(3) .
O1 C1 C6 119.0(3) .
C2 C1 C6 120.1(3) .
C1 C2 C3 119.9(3) .
C1 C2 C7 118.3(3) .
C3 C2 C7 121.8(3) .
C4 C3 C2 119.0(3) .
C4 C3 C19 119.2(3) .
C2 C3 C19 121.8(3) .
C3 C4 C5 122.6(3) .
C3 C4 H4A 118.7 .
C5 C4 H4A 118.7 .
C6 C5 C4 119.0(3) .
C6 C5 C22 121.6(3) .
C4 C5 C22 119.3(3) .
C5 C6 C1 119.3(3) .
C5 C6 C13 125.4(3) .
C1 C6 C13 115.4(3) .
C12 C7 C8 119.8(3) .
C12 C7 C2 120.2(3) .
C8 C7 C2 120.1(3) .
C9 C8 C7 119.0(3) .
C9 C8 C25 120.6(3) .
C7 C8 C25 120.3(3) .
C10 C9 C8 121.9(3) .
C10 C9 H9A 119.1 .
C8 C9 H9A 119.1 .
C11 C10 C9 118.2(3) .
C11 C10 C28 118.8(3) .
C9 C10 C28 122.9(3) .
C10 C11 C12 122.2(3) .
C10 C11 H11A 118.9 .
C12 C11 H11A 118.9 .
C11 C12 C7 118.9(3) .
C11 C12 C31 119.7(3) .
C7 C12 C31 121.3(3) .
C18 C13 C14 119.4(3) .
C18 C13 C6 121.8(3) .
C14 C13 C6 118.8(3) .
C15 C14 C13 117.8(3) .
C15 C14 C34 119.7(3) .
C13 C14 C34 122.2(3) .
C15 C14 Fe1 88.9(2) .
C13 C14 Fe1 75.74(19) .
C34 C14 Fe1 110.9(2) .
C16 C15 C14 123.5(4) .
C16 C15 H15A 118.3 .
C14 C15 H15A 118.3 .
C17 C16 C15 117.1(3) .
C17 C16 C37 123.5(3) .
C15 C16 C37 119.4(3) .
C16 C17 C18 123.0(3) .
C16 C17 H17A 118.5 .
C18 C17 H17A 118.5 .
C17 C18 C13 119.1(3) .
C17 C18 C40 119.4(3) .
C13 C18 C40 121.4(3) .
C21 C19 C3 112.3(3) .
C21 C19 C20 109.8(3) .
C3 C19 C20 111.5(3) .
C21 C19 H19A 107.7 .
C3 C19 H19A 107.7 .
C20 C19 H19A 107.7 .
C19 C20 H20A 109.5 .
C19 C20 H20B 109.5 .
H20A C20 H20B 109.5 .
C19 C20 H20C 109.5 .
H20A C20 H20C 109.5 .
H20B C20 H20C 109.5 .
C19 C21 H21A 109.5 .
C19 C21 H21B 109.5 .
H21A C21 H21B 109.5 .
C19 C21 H21C 109.5 .
H21A C21 H21C 109.5 .
H21B C21 H21C 109.5 .
C5 C22 C24 110.1(3) .
C5 C22 C23 112.4(3) .
C24 C22 C23 110.3(3) .
C5 C22 H22A 108.0 .
C24 C22 H22A 108.0 .
C23 C22 H22A 108.0 .
C22 C23 H23A 109.5 .
C22 C23 H23B 109.5 .
H23A C23 H23B 109.5 .
C22 C23 H23C 109.5 .
H23A C23 H23C 109.5 .
H23B C23 H23C 109.5 .
C22 C24 H24A 109.5 .
C22 C24 H24B 109.5 .
H24A C24 H24B 109.5 .
C22 C24 H24C 109.5 .
H24A C24 H24C 109.5 .
H24B C24 H24C 109.5 .
C27 C25 C8 114.3(3) .
C27 C25 C26 110.8(3) .
C8 C25 C26 109.5(3) .
C27 C25 H25A 107.3 .
C8 C25 H25A 107.3 .
C26 C25 H25A 107.3 .
C25 C26 H26A 109.5 .
C25 C26 H26B 109.5 .
H26A C26 H26B 109.5 .
C25 C26 H26C 109.5 .
H26A C26 H26C 109.5 .
H26B C26 H26C 109.5 .
C25 C27 H27A 109.5 .
C25 C27 H27B 109.5 .
H27A C27 H27B 109.5 .
C25 C27 H27C 109.5 .
H27A C27 H27C 109.5 .
H27B C27 H27C 109.5 .
C29 C28 C10 114.4(3) .
C29 C28 C30 110.4(3) .
C10 C28 C30 109.8(3) .
C29 C28 H28A 107.3 .
C10 C28 H28A 107.3 .
C30 C28 H28A 107.3 .
C28 C29 H29A 109.5 .
C28 C29 H29B 109.5 .
H29A C29 H29B 109.5 .
C28 C29 H29C 109.5 .
H29A C29 H29C 109.5 .
H29B C29 H29C 109.5 .
C28 C30 H30A 109.5 .
C28 C30 H30B 109.5 .
H30A C30 H30B 109.5 .
C28 C30 H30C 109.5 .
H30A C30 H30C 109.5 .
H30B C30 H30C 109.5 .
C33 C31 C32 111.4(3) .
C33 C31 C12 112.2(3) .
C32 C31 C12 110.1(3) .
C33 C31 H31A 107.7 .
C32 C31 H31A 107.7 .
C12 C31 H31A 107.7 .
C31 C32 H32A 109.5 .
C31 C32 H32B 109.5 .
H32A C32 H32B 109.5 .
C31 C32 H32C 109.5 .
H32A C32 H32C 109.5 .
H32B C32 H32C 109.5 .
C31 C33 H33A 109.5 .
C31 C33 H33B 109.5 .
H33A C33 H33B 109.5 .
C31 C33 H33C 109.5 .
H33A C33 H33C 109.5 .
H33B C33 H33C 109.5 .
C14 C34 C35 116.3(3) .
C14 C34 C36 107.6(3) .
C35 C34 C36 108.1(3) .
C14 C34 H34A 108.2 .
C35 C34 H34A 108.2 .
C36 C34 H34A 108.2 .
C34 C35 H35A 109.5 .
C34 C35 H35B 109.5 .
H35A C35 H35B 109.5 .
C34 C35 H35C 109.5 .
H35A C35 H35C 109.5 .
H35B C35 H35C 109.5 .
C34 C36 H36A 109.5 .
C34 C36 H36B 109.5 .
H36A C36 H36B 109.5 .
C34 C36 H36C 109.5 .
H36A C36 H36C 109.5 .
H36B C36 H36C 109.5 .
C39 C37 C16 113.8(3) .
C39 C37 C38 110.1(3) .
C16 C37 C38 108.7(3) .
C39 C37 H37A 108.0 .
C16 C37 H37A 108.0 .
C38 C37 H37A 108.0 .
C37 C38 H38A 109.5 .
C37 C38 H38B 109.5 .
H38A C38 H38B 109.5 .
C37 C38 H38C 109.5 .
H38A C38 H38C 109.5 .
H38B C38 H38C 109.5 .
C37 C39 H39A 109.5 .
C37 C39 H39B 109.5 .
H39A C39 H39B 109.5 .
C37 C39 H39C 109.5 .
H39A C39 H39C 109.5 .
H39B C39 H39C 109.5 .
C18 C40 C41 110.6(3) .
C18 C40 C42 112.3(3) .
C41 C40 C42 110.4(3) .
C18 C40 H40A 107.8 .
C41 C40 H40A 107.8 .
C42 C40 H40A 107.8 .
C40 C41 H41A 109.5 .
C40 C41 H41B 109.5 .
H41A C41 H41B 109.5 .
C40 C41 H41C 109.5 .
H41A C41 H41C 109.5 .
H41B C41 H41C 109.5 .
C40 C42 H42A 109.5 .
C40 C42 H42B 109.5 .
H42A C42 H42B 109.5 .
C40 C42 H42C 109.5 .
H42A C42 H42C 109.5 .
H42B C42 H42C 109.5 .
O2 C43 C48 120.3(3) .
O2 C43 C44 119.1(3) .
C48 C43 C44 120.7(3) .
C45 C44 C43 119.0(3) .
C45 C44 C49 121.5(3) .
C43 C44 C49 119.4(3) .
C44 C45 C46 119.3(3) .
C44 C45 C61 122.1(3) .
C46 C45 C61 118.5(3) .
C47 C46 C45 122.2(3) .
C47 C46 H46A 118.9 .
C45 C46 H46A 118.9 .
C46 C47 C48 118.9(3) .
C46 C47 C64 119.8(3) .
C48 C47 C64 121.3(3) .
C47 C48 C43 119.9(3) .
C47 C48 C55 123.4(3) .
C43 C48 C55 116.7(3) .
C50 C49 C54 119.4(3) .
C50 C49 C44 120.8(3) .
C54 C49 C44 119.8(3) .
C51 C50 C49 119.2(3) .
C51 C50 C67 120.5(3) .
C49 C50 C67 120.3(3) .
C52 C51 C50 122.4(3) .
C52 C51 H51A 118.8 .
C50 C51 H51A 118.8 .
C53 C52 C51 117.2(3) .
C53 C52 C70 119.7(3) .
C51 C52 C70 123.0(3) .
C52 C53 C54 123.2(4) .
C52 C53 H53A 118.4 .
C54 C53 H53A 118.4 .
C53 C54 C49 118.5(3) .
C53 C54 C73 119.1(3) .
C49 C54 C73 122.3(3) .
C56 C55 C60 119.1(3) .
C56 C55 C48 120.0(3) .
C60 C55 C48 120.8(3) .
C57 C56 C55 119.1(3) .
C57 C56 C76 119.3(3) .
C55 C56 C76 121.3(3) .
C57 C56 Fe2 86.4(2) .
C55 C56 Fe2 78.0(2) .
C76 C56 Fe2 110.4(2) .
C58 C57 C56 121.9(3) .
C58 C57 H57A 119.0 .
C56 C57 H57A 119.0 .
C59 C58 C57 117.3(3) .
C59 C58 C79 120.1(3) .
C57 C58 C79 122.6(3) .
C60 C59 C58 123.4(3) .
C60 C59 H59A 118.3 .
C58 C59 H59A 118.3 .
C59 C60 C55 118.9(3) .
C59 C60 C82 119.8(3) .
C55 C60 C82 121.2(3) .
C63 C61 C62 111.2(3) .
C63 C61 C45 111.3(3) .
C62 C61 C45 111.3(3) .
C63 C61 H61A 107.6 .
C62 C61 H61A 107.6 .
C45 C61 H61A 107.6 .
C61 C62 H62A 109.5 .
C61 C62 H62B 109.5 .
H62A C62 H62B 109.5 .
C61 C62 H62C 109.5 .
H62A C62 H62C 109.5 .
H62B C62 H62C 109.5 .
C61 C63 H63A 109.5 .
C61 C63 H63B 109.5 .
H63A C63 H63B 109.5 .
C61 C63 H63C 109.5 .
H63A C63 H63C 109.5 .
H63B C63 H63C 109.5 .
C47 C64 C65 112.6(3) .
C47 C64 C66 110.2(3) .
C65 C64 C66 110.3(3) .
C47 C64 H64A 107.9 .
C65 C64 H64A 107.9 .
C66 C64 H64A 107.9 .
C64 C65 H65A 109.5 .
C64 C65 H65B 109.5 .
H65A C65 H65B 109.5 .
C64 C65 H65C 109.5 .
H65A C65 H65C 109.5 .
H65B C65 H65C 109.5 .
C64 C66 H66A 109.5 .
C64 C66 H66B 109.5 .
H66A C66 H66B 109.5 .
C64 C66 H66C 109.5 .
H66A C66 H66C 109.5 .
H66B C66 H66C 109.5 .
C68 C67 C69 110.1(4) .
C68 C67 C50 110.7(3) .
C69 C67 C50 114.4(3) .
C68 C67 H67A 107.1 .
C69 C67 H67A 107.1 .
C50 C67 H67A 107.1 .
C67 C68 H68A 109.5 .
C67 C68 H68B 109.5 .
H68A C68 H68B 109.5 .
C67 C68 H68C 109.5 .
H68A C68 H68C 109.5 .
H68B C68 H68C 109.5 .
C67 C69 H69A 109.5 .
C67 C69 H69B 109.5 .
H69A C69 H69B 109.5 .
C67 C69 H69C 109.5 .
H69A C69 H69C 109.5 .
H69B C69 H69C 109.5 .
C71 C70 C52 114.7(3) .
C71 C70 C72 110.6(4) .
C52 C70 C72 109.0(3) .
C71 C70 H70A 107.4 .
C52 C70 H70A 107.4 .
C72 C70 H70A 107.4 .
C70 C71 H71A 109.5 .
C70 C71 H71B 109.5 .
H71A C71 H71B 109.5 .
C70 C71 H71C 109.5 .
H71A C71 H71C 109.5 .
H71B C71 H71C 109.5 .
C70 C72 H72A 109.5 .
C70 C72 H72B 109.5 .
H72A C72 H72B 109.5 .
C70 C72 H72C 109.5 .
H72A C72 H72C 109.5 .
H72B C72 H72C 109.5 .
C54 C73 C75 110.8(3) .
C54 C73 C74 113.2(3) .
C75 C73 C74 110.9(3) .
C54 C73 H73A 107.2 .
C75 C73 H73A 107.2 .
C74 C73 H73A 107.2 .
C73 C74 H74A 109.5 .
C73 C74 H74B 109.5 .
H74A C74 H74B 109.5 .
C73 C74 H74C 109.5 .
H74A C74 H74C 109.5 .
H74B C74 H74C 109.5 .
C73 C75 H75A 109.5 .
C73 C75 H75B 109.5 .
H75A C75 H75B 109.5 .
C73 C75 H75C 109.5 .
H75A C75 H75C 109.5 .
H75B C75 H75C 109.5 .
C56 C76 C77 114.4(3) .
C56 C76 C78 108.6(3) .
C77 C76 C78 109.3(3) .
C56 C76 H76A 108.1 .
C77 C76 H76A 108.1 .
C78 C76 H76A 108.1 .
C76 C77 H77A 109.5 .
C76 C77 H77B 109.5 .
H77A C77 H77B 109.5 .
C76 C77 H77C 109.5 .
H77A C77 H77C 109.5 .
H77B C77 H77C 109.5 .
C76 C78 H78A 109.5 .
C76 C78 H78B 109.5 .
H78A C78 H78B 109.5 .
C76 C78 H78C 109.5 .
H78A C78 H78C 109.5 .
H78B C78 H78C 109.5 .
C80 C79 C81 111.8(3) .
C80 C79 C58 110.1(3) .
C81 C79 C58 114.9(3) .
C80 C79 H79A 106.5 .
C81 C79 H79A 106.5 .
C58 C79 H79A 106.5 .
C79 C80 H80A 109.5 .
C79 C80 H80B 109.5 .
H80A C80 H80B 109.5 .
C79 C80 H80C 109.5 .
H80A C80 H80C 109.5 .
H80B C80 H80C 109.5 .
C79 C81 H81A 109.5 .
C79 C81 H81B 109.5 .
H81A C81 H81B 109.5 .
C79 C81 H81C 109.5 .
H81A C81 H81C 109.5 .
H81B C81 H81C 109.5 .
C60 C82 C84 112.3(3) .
C60 C82 C83 111.1(3) .
C84 C82 C83 110.2(3) .
C60 C82 H82A 107.7 .
C84 C82 H82A 107.7 .
C83 C82 H82A 107.7 .
C82 C83 H83A 109.5 .
C82 C83 H83B 109.5 .
H83A C83 H83B 109.5 .
C82 C83 H83C 109.5 .
H83A C83 H83C 109.5 .
H83B C83 H83C 109.5 .
C82 C84 H84A 109.5 .
C82 C84 H84B 109.5 .
H84A C84 H84B 109.5 .
C82 C84 H84C 109.5 .
H84A C84 H84C 109.5 .
H84B C84 H84C 109.5 .
C86 C85 H85A 109.5 .
C86 C85 H85B 109.5 .
H85A C85 H85B 109.5 .
C86 C85 H85C 109.5 .
H85A C85 H85C 109.5 .
H85B C85 H85C 109.5 .
C87 C86 C85 115.6(4) .
C87 C86 H86A 108.4 .
C85 C86 H86A 108.4 .
C87 C86 H86B 108.4 .
C85 C86 H86B 108.4 .
H86A C86 H86B 107.4 .
C86 C87 C88 114.5(4) .
C86 C87 H87A 108.6 .
C88 C87 H87A 108.6 .
C86 C87 H87B 108.6 .
C88 C87 H87B 108.6 .
H87A C87 H87B 107.6 .
C89 C88 C87 116.1(4) .
C89 C88 H88A 108.3 .
C87 C88 H88A 108.3 .
C89 C88 H88B 108.3 .
C87 C88 H88B 108.3 .
H88A C88 H88B 107.4 .
C88 C89 C90 115.2(5) .
C88 C89 H89A 108.5 .
C90 C89 H89A 108.5 .
C88 C89 H89B 108.5 .
C90 C89 H89B 108.5 .
H89A C89 H89B 107.5 .
C89 C90 H90A 109.5 .
C89 C90 H90B 109.5 .
H90A C90 H90B 109.5 .
C89 C90 H90C 109.5 .
H90A C90 H90C 109.5 .
H90B C90 H90C 109.5 .
C92 C91 H91A 109.5 .
C92 C91 H91B 109.5 .
H91A C91 H91B 109.5 .
C92 C91 H91C 109.5 .
H91A C91 H91C 109.5 .
H91B C91 H91C 109.5 .
C91 C92 C93 122.5(8) .
C91 C92 H92A 106.7 .
C93 C92 H92A 106.7 .
C91 C92 H92B 106.7 .
C93 C92 H92B 106.7 .
H92A C92 H92B 106.6 .
C93 C93 C92 123.6(12) 3_667
C93 C93 H93A 106.4 3_667
C92 C93 H93A 106.4 .
C93 C93 H93B 106.4 3_667
C92 C93 H93B 106.4 .
H93A C93 H93B 106.5 .
C95B C94B H94D 109.5 .
C95B C94B H94E 109.5 .
H94D C94B H94E 109.5 .
C95B C94B H94F 109.5 .
H94D C94B H94F 109.5 .
H94E C94B H94F 109.5 .
C96A C95A C94A 115.6(18) .
C96A C95A H95A 108.4 .
C94A C95A H95A 108.4 .
C96A C95A H95B 108.4 .
C94A C95A H95B 108.4 .
H95A C95A H95B 107.4 .
C94B C95B C96B 113.2(15) .
C94B C95B H95C 108.9 .
C96B C95B H95C 108.9 .
C94B C95B H95D 108.9 .
C96B C95B H95D 108.9 .
H95C C95B H95D 107.8 .
C97A C96A C95A 115.0(15) .
C97A C96A H96A 108.5 .
C95A C96A H96A 108.5 .
C97A C96A H96B 108.5 .
C95A C96A H96B 108.5 .
H96A C96A H96B 107.5 .
C97B C96B C95B 114.9(15) .
C97B C96B H96C 108.5 .
C95B C96B H96C 108.5 .
C97B C96B H96D 108.5 .
C95B C96B H96D 108.5 .
H96C C96B H96D 107.5 .
C96A C97A C98A 114.2(14) .
C96A C97A H97A 108.7 .
C98A C97A H97A 108.7 .
C96A C97A H97B 108.7 .
C98A C97A H97B 108.7 .
H97A C97A H97B 107.6 .
C98B C97B C96B 113.4(13) .
C98B C97B H97C 108.9 .
C96B C97B H97C 108.9 .
C98B C97B H97D 108.9 .
C96B C97B H97D 108.9 .
H97C C97B H97D 107.7 .
C97A C98A C99A 112.8(15) .
C97A C98A H98A 109.0 .
C99A C98A H98A 109.0 .
C97A C98A H98B 109.0 .
C99A C98A H98B 109.0 .
H98A C98A H98B 107.8 .
C97B C98B C99B 112.9(16) .
C97B C98B H98C 109.0 .
C99B C98B H98C 109.0 .
C97B C98B H98D 109.0 .
C99B C98B H98D 109.0 .
H98C C98B H98D 107.8 .
C98B C99B H99D 109.5 .
C98B C99B H99E 109.5 .
H99D C99B H99E 109.5 .
C98B C99B H99F 109.5 .
H99D C99B H99F 109.5 .
H99E C99B H99F 109.5 .

loop_
_geom_bond_atom_site_label_1
_geom_bond_atom_site_label_2
_geom_bond_distance
_geom_bond_site_symmetry_2
Fe1 O3 1.818(3) .
Fe1 O4 1.824(2) .
Fe1 O1 1.864(2) .
Fe1 C14 2.457(3) .
Fe1 Fe2 2.4817(7) .
Fe2 O4 1.816(2) .
Fe2 O3 1.829(2) .
Fe2 O2 1.874(2) .
Fe2 C56 2.427(3) .
O1 C1 1.338(4) .
O2 C43 1.348(4) .
C1 C2 1.392(5) .
C1 C6 1.434(5) .
C2 C3 1.398(5) .
C2 C7 1.505(5) .
C3 C4 1.380(5) .
C3 C19 1.523(5) .
C4 C5 1.394(5) .
C4 H4A 0.9500 .
C5 C6 1.381(5) .
C5 C22 1.526(5) .
C6 C13 1.496(5) .
C7 C12 1.396(5) .
C7 C8 1.410(5) .
C8 C9 1.391(5) .
C8 C25 1.519(5) .
C9 C10 1.382(5) .
C9 H9A 0.9500 .
C10 C11 1.382(5) .
C10 C28 1.521(5) .
C11 C12 1.393(5) .
C11 H11A 0.9500 .
C12 C31 1.527(5) .
C13 C18 1.401(5) .
C13 C14 1.434(5) .
C14 C15 1.394(5) .
C14 C34 1.511(5) .
C15 C16 1.389(5) .
C15 H15A 0.9500 .
C16 C17 1.375(5) .
C16 C37 1.517(5) .
C17 C18 1.399(5) .
C17 H17A 0.9500 .
C18 C40 1.511(5) .
C19 C21 1.522(5) .
C19 C20 1.534(5) .
C19 H19A 1.0000 .
C20 H20A 0.9800 .
C20 H20B 0.9800 .
C20 H20C 0.9800 .
C21 H21A 0.9800 .
C21 H21B 0.9800 .
C21 H21C 0.9800 .
C22 C24 1.531(5) .
C22 C23 1.534(5) .
C22 H22A 1.0000 .
C23 H23A 0.9800 .
C23 H23B 0.9800 .
C23 H23C 0.9800 .
C24 H24A 0.9800 .
C24 H24B 0.9800 .
C24 H24C 0.9800 .
C25 C27 1.511(5) .
C25 C26 1.542(5) .
C25 H25A 1.0000 .
C26 H26A 0.9800 .
C26 H26B 0.9800 .
C26 H26C 0.9800 .
C27 H27A 0.9800 .
C27 H27B 0.9800 .
C27 H27C 0.9800 .
C28 C29 1.517(6) .
C28 C30 1.530(5) .
C28 H28A 1.0000 .
C29 H29A 0.9800 .
C29 H29B 0.9800 .
C29 H29C 0.9800 .
C30 H30A 0.9800 .
C30 H30B 0.9800 .
C30 H30C 0.9800 .
C31 C33 1.517(5) .
C31 C32 1.525(5) .
C31 H31A 1.0000 .
C32 H32A 0.9800 .
C32 H32B 0.9800 .
C32 H32C 0.9800 .
C33 H33A 0.9800 .
C33 H33B 0.9800 .
C33 H33C 0.9800 .
C34 C35 1.516(5) .
C34 C36 1.541(5) .
C34 H34A 1.0000 .
C35 H35A 0.9800 .
C35 H35B 0.9800 .
C35 H35C 0.9800 .
C36 H36A 0.9800 .
C36 H36B 0.9800 .
C36 H36C 0.9800 .
C37 C39 1.505(6) .
C37 C38 1.521(5) .
C37 H37A 1.0000 .
C38 H38A 0.9800 .
C38 H38B 0.9800 .
C38 H38C 0.9800 .
C39 H39A 0.9800 .
C39 H39B 0.9800 .
C39 H39C 0.9800 .
C40 C41 1.533(5) .
C40 C42 1.534(5) .
C40 H40A 1.0000 .
C41 H41A 0.9800 .
C41 H41B 0.9800 .
C41 H41C 0.9800 .
C42 H42A 0.9800 .
C42 H42B 0.9800 .
C42 H42C 0.9800 .
C43 C48 1.405(5) .
C43 C44 1.413(5) .
C44 C45 1.388(5) .
C44 C49 1.496(5) .
C45 C46 1.407(5) .
C45 C61 1.536(5) .
C46 C47 1.379(5) .
C46 H46A 0.9500 .
C47 C48 1.396(5) .
C47 C64 1.518(5) .
C48 C55 1.488(5) .
C49 C50 1.406(5) .
C49 C54 1.412(5) .
C50 C51 1.397(5) .
C50 C67 1.528(5) .
C51 C52 1.388(5) .
C51 H51A 0.9500 .
C52 C53 1.382(5) .
C52 C70 1.519(5) .
C53 C54 1.394(5) .
C53 H53A 0.9500 .
C54 C73 1.509(5) .
C55 C56 1.417(5) .
C55 C60 1.422(5) .
C56 C57 1.401(5) .
C56 C76 1.521(5) .
C57 C58 1.395(5) .
C57 H57A 0.9500 .
C58 C59 1.393(5) .
C58 C79 1.507(5) .
C59 C60 1.374(5) .
C59 H59A 0.9500 .
C60 C82 1.514(5) .
C61 C63 1.518(5) .
C61 C62 1.523(5) .
C61 H61A 1.0000 .
C62 H62A 0.9800 .
C62 H62B 0.9800 .
C62 H62C 0.9800 .
C63 H63A 0.9800 .
C63 H63B 0.9800 .
C63 H63C 0.9800 .
C64 C65 1.527(5) .
C64 C66 1.527(5) .
C64 H64A 1.0000 .
C65 H65A 0.9800 .
C65 H65B 0.9800 .
C65 H65C 0.9800 .
C66 H66A 0.9800 .
C66 H66B 0.9800 .
C66 H66C 0.9800 .
C67 C68 1.499(6) .
C67 C69 1.509(5) .
C67 H67A 1.0000 .
C68 H68A 0.9800 .
C68 H68B 0.9800 .
C68 H68C 0.9800 .
C69 H69A 0.9800 .
C69 H69B 0.9800 .
C69 H69C 0.9800 .
C70 C71 1.517(6) .
C70 C72 1.525(6) .
C70 H70A 1.0000 .
C71 H71A 0.9800 .
C71 H71B 0.9800 .
C71 H71C 0.9800 .
C72 H72A 0.9800 .
C72 H72B 0.9800 .
C72 H72C 0.9800 .
C73 C75 1.516(5) .
C73 C74 1.519(5) .
C73 H73A 1.0000 .
C74 H74A 0.9800 .
C74 H74B 0.9800 .
C74 H74C 0.9800 .
C75 H75A 0.9800 .
C75 H75B 0.9800 .
C75 H75C 0.9800 .
C76 C77 1.534(5) .
C76 C78 1.538(5) .
C76 H76A 1.0000 .
C77 H77A 0.9800 .
C77 H77B 0.9800 .
C77 H77C 0.9800 .
C78 H78A 0.9800 .
C78 H78B 0.9800 .
C78 H78C 0.9800 .
C79 C80 1.500(5) .
C79 C81 1.506(5) .
C79 H79A 1.0000 .
C80 H80A 0.9800 .
C80 H80B 0.9800 .
C80 H80C 0.9800 .
C81 H81A 0.9800 .
C81 H81B 0.9800 .
C81 H81C 0.9800 .
C82 C84 1.525(5) .
C82 C83 1.537(5) .
C82 H82A 1.0000 .
C83 H83A 0.9800 .
C83 H83B 0.9800 .
C83 H83C 0.9800 .
C84 H84A 0.9800 .
C84 H84B 0.9800 .
C84 H84C 0.9800 .
C85 C86 1.505(6) .
C85 H85A 0.9800 .
C85 H85B 0.9800 .
C85 H85C 0.9800 .
C86 C87 1.490(7) .
C86 H86A 0.9900 .
C86 H86B 0.9900 .
C87 C88 1.503(6) .
C87 H87A 0.9900 .
C87 H87B 0.9900 .
C88 C89 1.499(6) .
C88 H88A 0.9900 .
C88 H88B 0.9900 .
C89 C90 1.522(7) .
C89 H89A 0.9900 .
C89 H89B 0.9900 .
C90 H90A 0.9800 .
C90 H90B 0.9800 .
C90 H90C 0.9800 .
C91 C92 1.390(7) .
C91 H91A 0.9800 .
C91 H91B 0.9800 .
C91 H91C 0.9800 .
C92 C93 1.431(7) .
C92 H92A 0.9900 .
C92 H92B 0.9900 .
C93 C93 1.316(13) 3_667
C93 H93A 0.9900 .
C93 H93B 0.9900 .
C94A C95A 1.50(2) .
C94A H94A 0.9800 .
C94A H94B 0.9800 .
C94A H94C 0.9800 .
C94B C95B 1.523(18) .
C94B H94D 0.9800 .
C94B H94E 0.9800 .
C94B H94F 0.9800 .
C95A C96A 1.49(2) .
C95A H95A 0.9900 .
C95A H95B 0.9900 .
C95B C96B 1.54(2) .
C95B H95C 0.9900 .
C95B H95D 0.9900 .
C96A C97A 1.49(2) .
C96A H96A 0.9900 .
C96A H96B 0.9900 .
C96B C97B 1.52(2) .
C96B H96C 0.9900 .
C96B H96D 0.9900 .
C97A C98A 1.52(2) .
C97A H97A 0.9900 .
C97A H97B 0.9900 .
C97B C98B 1.50(2) .
C97B H97C 0.9900 .
C97B H97D 0.9900 .
C98A C99A 1.53(2) .
C98A H98A 0.9900 .
C98A H98B 0.9900 .
C98B C99B 1.51(3) .
C98B H98C 0.9900 .
C98B H98D 0.9900 .
C99A H99A 0.9800 .
C99A H99B 0.9800 .
C99A H99C 0.9800 .
C99B H99D 0.9800 .
C99B H99E 0.9800 .
C99B H99F 0.9800 .

loop_
_geom_torsion_atom_site_label_1
_geom_torsion_atom_site_label_2
_geom_torsion_atom_site_label_3
_geom_torsion_atom_site_label_4
_geom_torsion
_geom_torsion_site_symmetry_4
O3 Fe1 Fe2 O4 -178.24(14) .
O1 Fe1 Fe2 O4 -82.07(16) .
C14 Fe1 Fe2 O4 73.94(14) .
O4 Fe1 Fe2 O3 178.24(14) .
O1 Fe1 Fe2 O3 96.17(16) .
C14 Fe1 Fe2 O3 -107.82(14) .
O3 Fe1 Fe2 O2 91.25(15) .
O4 Fe1 Fe2 O2 -90.52(15) .
O1 Fe1 Fe2 O2 -172.58(16) .
C14 Fe1 Fe2 O2 -16.57(15) .
O3 Fe1 Fe2 C56 -77.54(15) .
O4 Fe1 Fe2 C56 100.70(15) .
O1 Fe1 Fe2 C56 18.63(18) .
C14 Fe1 Fe2 C56 174.64(15) .
O3 Fe1 O1 C1 -121.8(3) .
O4 Fe1 O1 C1 122.2(3) .
C14 Fe1 O1 C1 16.1(3) .
Fe2 Fe1 O1 C1 176.1(2) .
O4 Fe2 O2 C43 99.5(3) .
O3 Fe2 O2 C43 -146.2(3) .
C56 Fe2 O2 C43 -31.6(3) .
Fe1 Fe2 O2 C43 156.6(2) .
O4 Fe1 O3 Fe2 -1.29(10) .
O1 Fe1 O3 Fe2 -127.61(11) .
C14 Fe1 O3 Fe2 105.91(13) .
O4 Fe2 O3 Fe1 1.29(10) .
O2 Fe2 O3 Fe1 -125.74(10) .
C56 Fe2 O3 Fe1 130.00(11) .
O3 Fe2 O4 Fe1 -1.29(10) .
O2 Fe2 O4 Fe1 126.16(10) .
C56 Fe2 O4 Fe1 -119.15(12) .
O3 Fe1 O4 Fe2 1.30(10) .
O1 Fe1 O4 Fe2 133.11(10) .
C14 Fe1 O4 Fe2 -124.66(10) .
Fe1 O1 C1 C2 -167.4(2) .
Fe1 O1 C1 C6 11.1(5) .
O1 C1 C2 C3 177.0(3) .
C6 C1 C2 C3 -1.5(5) .
O1 C1 C2 C7 -0.3(5) .
C6 C1 C2 C7 -178.8(3) .
C1 C2 C3 C4 2.4(5) .
C7 C2 C3 C4 179.6(3) .
C1 C2 C3 C19 -176.1(3) .
C7 C2 C3 C19 1.2(5) .
C2 C3 C4 C5 -0.8(6) .
C19 C3 C4 C5 177.7(3) .
C3 C4 C5 C6 -1.7(6) .
C3 C4 C5 C22 178.7(3) .
C4 C5 C6 C1 2.5(5) .
C22 C5 C6 C1 -177.8(3) .
C4 C5 C6 C13 -176.2(3) .
C22 C5 C6 C13 3.4(6) .
O1 C1 C6 C5 -179.5(3) .
C2 C1 C6 C5 -1.0(5) .
O1 C1 C6 C13 -0.7(5) .
C2 C1 C6 C13 177.9(3) .
C1 C2 C7 C12 78.7(4) .
C3 C2 C7 C12 -98.6(4) .
C1 C2 C7 C8 -102.5(4) .
C3 C2 C7 C8 80.2(4) .
C12 C7 C8 C9 1.3(5) .
C2 C7 C8 C9 -177.5(3) .
C12 C7 C8 C25 -175.9(3) .
C2 C7 C8 C25 5.2(5) .
C7 C8 C9 C10 -0.8(5) .
C25 C8 C9 C10 176.4(3) .
C8 C9 C10 C11 -0.2(5) .
C8 C9 C10 C28 176.5(3) .
C9 C10 C11 C12 0.6(6) .
C28 C10 C11 C12 -176.2(3) .
C10 C11 C12 C7 -0.1(5) .
C10 C11 C12 C31 177.4(3) .
C8 C7 C12 C11 -0.9(5) .
C2 C7 C12 C11 178.0(3) .
C8 C7 C12 C31 -178.4(3) .
C2 C7 C12 C31 0.5(5) .
C5 C6 C13 C18 -84.2(5) .
C1 C6 C13 C18 97.0(4) .
C5 C6 C13 C14 98.5(4) .
C1 C6 C13 C14 -80.3(4) .
C18 C13 C14 C15 -3.3(5) .
C6 C13 C14 C15 174.1(3) .
C18 C13 C14 C34 169.8(3) .
C6 C13 C14 C34 -12.8(5) .
C18 C13 C14 Fe1 -84.3(3) .
C6 C13 C14 Fe1 93.1(3) .
O3 Fe1 C14 C15 -33.9(3) .
O4 Fe1 C14 C15 69.4(2) .
O1 Fe1 C14 C15 -172.0(2) .
Fe2 Fe1 C14 C15 23.6(3) .
O3 Fe1 C14 C13 85.2(2) .
O4 Fe1 C14 C13 -171.52(19) .
O1 Fe1 C14 C13 -52.9(2) .
Fe2 Fe1 C14 C13 142.72(17) .
O3 Fe1 C14 C34 -155.4(2) .
O4 Fe1 C14 C34 -52.1(3) .
O1 Fe1 C14 C34 66.5(3) .
Fe2 Fe1 C14 C34 -97.8(2) .
C13 C14 C15 C16 4.1(5) .
C34 C14 C15 C16 -169.2(3) .
Fe1 C14 C15 C16 77.3(3) .
C14 C15 C16 C17 -1.6(5) .
C14 C15 C16 C37 178.0(3) .
C15 C16 C17 C18 -1.8(5) .
C37 C16 C17 C18 178.6(3) .
C16 C17 C18 C13 2.5(5) .
C16 C17 C18 C40 -174.5(3) .
C14 C13 C18 C17 0.2(5) .
C6 C13 C18 C17 -177.1(3) .
C14 C13 C18 C40 177.1(3) .
C6 C13 C18 C40 -0.2(5) .
C4 C3 C19 C21 62.8(5) .
C2 C3 C19 C21 -118.7(4) .
C4 C3 C19 C20 -60.9(5) .
C2 C3 C19 C20 117.5(4) .
C6 C5 C22 C24 114.3(4) .
C4 C5 C22 C24 -66.1(4) .
C6 C5 C22 C23 -122.3(4) .
C4 C5 C22 C23 57.3(5) .
C9 C8 C25 C27 35.0(5) .
C7 C8 C25 C27 -147.8(4) .
C9 C8 C25 C26 -90.0(4) .
C7 C8 C25 C26 87.2(4) .
C11 C10 C28 C29 -145.5(4) .
C9 C10 C28 C29 37.8(5) .
C11 C10 C28 C30 89.7(4) .
C9 C10 C28 C30 -86.9(5) .
C11 C12 C31 C33 62.6(4) .
C7 C12 C31 C33 -120.0(4) .
C11 C12 C31 C32 -62.1(5) .
C7 C12 C31 C32 115.4(4) .
C15 C14 C34 C35 -45.7(5) .
C13 C14 C34 C35 141.3(3) .
Fe1 C14 C34 C35 55.4(4) .
C15 C14 C34 C36 75.6(4) .
C13 C14 C34 C36 -97.4(4) .
Fe1 C14 C34 C36 176.7(2) .
C17 C16 C37 C39 -14.0(5) .
C15 C16 C37 C39 166.4(4) .
C17 C16 C37 C38 109.2(4) .
C15 C16 C37 C38 -70.4(4) .
C17 C18 C40 C41 68.9(4) .
C13 C18 C40 C41 -108.0(4) .
C17 C18 C40 C42 -54.9(5) .
C13 C18 C40 C42 128.1(4) .
Fe2 O2 C43 C48 3.4(5) .
Fe2 O2 C43 C44 -175.1(2) .
O2 C43 C44 C45 -179.1(3) .
C48 C43 C44 C45 2.4(5) .
O2 C43 C44 C49 3.2(5) .
C48 C43 C44 C49 -175.3(3) .
C43 C44 C45 C46 0.5(5) .
C49 C44 C45 C46 178.2(3) .
C43 C44 C45 C61 -178.4(3) .
C49 C44 C45 C61 -0.7(5) .
C44 C45 C46 C47 -2.0(5) .
C61 C45 C46 C47 177.0(3) .
C45 C46 C47 C48 0.4(5) .
C45 C46 C47 C64 178.5(3) .
C46 C47 C48 C43 2.6(5) .
C64 C47 C48 C43 -175.5(3) .
C46 C47 C48 C55 -178.3(3) .
C64 C47 C48 C55 3.6(5) .
O2 C43 C48 C47 177.5(3) .
C44 C43 C48 C47 -4.0(5) .
O2 C43 C48 C55 -1.6(5) .
C44 C43 C48 C55 176.8(3) .
C45 C44 C49 C50 85.4(4) .
C43 C44 C49 C50 -97.0(4) .
C45 C44 C49 C54 -92.6(4) .
C43 C44 C49 C54 85.1(4) .
C54 C49 C50 C51 2.3(5) .
C44 C49 C50 C51 -175.7(3) .
C54 C49 C50 C67 -175.9(3) .
C44 C49 C50 C67 6.2(5) .
C49 C50 C51 C52 0.1(5) .
C67 C50 C51 C52 178.3(3) .
C50 C51 C52 C53 -2.1(5) .
C50 C51 C52 C70 175.6(3) .
C51 C52 C53 C54 1.8(6) .
C70 C52 C53 C54 -176.0(3) .
C52 C53 C54 C49 0.6(6) .
C52 C53 C54 C73 -177.0(4) .
C50 C49 C54 C53 -2.6(5) .
C44 C49 C54 C53 175.4(3) .
C50 C49 C54 C73 174.9(3) .
C44 C49 C54 C73 -7.2(5) .
C47 C48 C55 C56 -107.4(4) .
C43 C48 C55 C56 71.8(4) .
C47 C48 C55 C60 77.0(5) .
C43 C48 C55 C60 -103.9(4) .
C60 C55 C56 C57 5.9(5) .
C48 C55 C56 C57 -169.8(3) .
C60 C55 C56 C76 -168.4(3) .
C48 C55 C56 C76 15.9(5) .
C60 C55 C56 Fe2 84.9(3) .
C48 C55 C56 Fe2 -90.8(3) .
O4 Fe2 C56 C57 53.2(3) .
O3 Fe2 C56 C57 -56.8(2) .
O2 Fe2 C56 C57 -179.4(2) .
Fe1 Fe2 C56 C57 -7.3(3) .
O4 Fe2 C56 C55 -67.6(2) .
O3 Fe2 C56 C55 -177.52(19) .
O2 Fe2 C56 C55 59.9(2) .
Fe1 Fe2 C56 C55 -128.03(18) .
O4 Fe2 C56 C76 173.2(2) .
O3 Fe2 C56 C76 63.2(3) .
O2 Fe2 C56 C76 -59.4(2) .
Fe1 Fe2 C56 C76 112.7(2) .
C55 C56 C57 C58 -4.5(5) .
C76 C56 C57 C58 170.0(3) .
Fe2 C56 C57 C58 -78.6(3) .
C56 C57 C58 C59 -0.1(5) .
C56 C57 C58 C79 178.5(3) .
C57 C58 C59 C60 3.3(5) .
C79 C58 C59 C60 -175.3(3) .
C58 C59 C60 C55 -1.8(5) .
C58 C59 C60 C82 175.5(3) .
C56 C55 C60 C59 -2.9(5) .
C48 C55 C60 C59 172.7(3) .
C56 C55 C60 C82 179.8(3) .
C48 C55 C60 C82 -4.5(5) .
C44 C45 C61 C63 117.0(4) .
C46 C45 C61 C63 -61.9(4) .
C44 C45 C61 C62 -118.3(4) .
C46 C45 C61 C62 62.7(4) .
C46 C47 C64 C65 56.1(5) .
C48 C47 C64 C65 -125.8(4) .
C46 C47 C64 C66 -67.4(4) .
C48 C47 C64 C66 110.6(4) .
C51 C50 C67 C68 -87.2(4) .
C49 C50 C67 C68 90.9(4) .
C51 C50 C67 C69 37.9(5) .
C49 C50 C67 C69 -144.0(4) .
C53 C52 C70 C71 -154.1(4) .
C51 C52 C70 C71 28.3(5) .
C53 C52 C70 C72 81.4(5) .
C51 C52 C70 C72 -96.2(5) .
C53 C54 C73 C75 71.7(4) .
C49 C54 C73 C75 -105.7(4) .
C53 C54 C73 C74 -53.5(5) .
C49 C54 C73 C74 129.1(4) .
C57 C56 C76 C77 57.6(4) .
C55 C56 C76 C77 -128.1(3) .
Fe2 C56 C76 C77 -40.0(3) .
C57 C56 C76 C78 -64.8(4) .
C55 C56 C76 C78 109.5(4) .
Fe2 C56 C76 C78 -162.4(2) .
C59 C58 C79 C80 -66.2(5) .
C57 C58 C79 C80 115.3(4) .
C59 C58 C79 C81 166.5(3) .
C57 C58 C79 C81 -12.0(5) .
C59 C60 C82 C84 52.3(4) .
C55 C60 C82 C84 -130.5(3) .
C59 C60 C82 C83 -71.6(4) .
C55 C60 C82 C83 105.6(4) .
C85 C86 C87 C88 176.8(4) .
C86 C87 C88 C89 -179.5(4) .
C87 C88 C89 C90 176.5(4) .
C91 C92 C93 C93 -179.3(11) 3_667
C94A C95A C96A C97A 178.8(11) .
C94B C95B C96B C97B 178.6(14) .
C95A C96A C97A C98A 178.4(10) .
C95B C96B C97B C98B 179.8(14) .
C96A C97A C98A C99A 179.4(13) .
C96B C97B C98B C99B 177.5(16) .

loop_
_platon_squeeze_void_nr
_platon_squeeze_void_average_x
_platon_squeeze_void_average_y
_platon_squeeze_void_average_z
_platon_squeeze_void_volume
_platon_squeeze_void_count_electrons
_platon_squeeze_void_content
1 0.150 0.996 0.378 33 2 ' '
2 0.349 0.496 0.122 33 2 ' '
3 0.650 0.504 0.878 33 2 ' '
4 0.849 0.004 0.622 33 2 ' '
